data_4070440
loop_
_publ_author_name
'Elowe, Paul R.'
'West, Nathan M.'
'Labinger, Jay A.'
'Bercaw, John E.'

_publ_section_title
;
 Transformations of Group 7 Carbonyl Complexes: Possible Intermediates in
 a Homogeneous Syngas Conversion Scheme
;
_journal_issue 21
_journal_name_full Organometallics
_journal_page_first 6218
_journal_paper_doi 10.1021/om900804j
_journal_volume 28
_journal_year 2009
_chemical_formula_sum 'C41 H33 B Cl2 F3 O4 P2 Re'
_chemical_formula_weight 976.52
_chemical_name_systematic
; 

 ? 

;
_space_group_IT_number 2
_symmetry_cell_setting triclinic
_symmetry_space_group_name_Hall '-P 1'
_symmetry_space_group_name_H-M 'P -1'
_atom_sites_solution_hydrogens geom
_atom_sites_solution_primary direct
_atom_sites_solution_secondary difmap
_audit_creation_method SHELXL-97
_cell_angle_alpha 95.935(2)
_cell_angle_beta 97.794(2)
_cell_angle_gamma 113.704(2)
_cell_formula_units_Z 2
_cell_length_a 12.165(2)
_cell_length_b 12.498(2)
_cell_length_c 14.550(3)
_cell_measurement_reflns_used 6885
_cell_measurement_temperature 100(2)
_cell_measurement_theta_max 28.23
_cell_measurement_theta_min 2.47
_cell_volume 1976.2(6)
_computing_cell_refinement 'Bruker SMART'
_computing_data_collection 'Bruker SMART'
_computing_data_reduction 'Bruker SAINT'
_computing_molecular_graphics 'Bruker SHELXTL'
_computing_publication_material 'Bruker SHELXTL'
_computing_structure_refinement 'SHELXL-97 (Sheldrick, 1997)'
_computing_structure_solution 'SHELXS-97 (Sheldrick, 1990)'
_diffrn_ambient_temperature 100(2)
_diffrn_measured_fraction_theta_full 0.990
_diffrn_measured_fraction_theta_max 0.957
_diffrn_measurement_device_type 'CCD area detector'
_diffrn_measurement_method 'phi and omega scans'
_diffrn_radiation_monochromator graphite
_diffrn_radiation_source 'fine-focus sealed tube'
_diffrn_radiation_type MoK\a
_diffrn_radiation_wavelength 0.71073
_diffrn_reflns_av_R_equivalents 0.0197
_diffrn_reflns_av_sigmaI/netI 0.0303
_diffrn_reflns_limit_h_max 15
_diffrn_reflns_limit_h_min -15
_diffrn_reflns_limit_k_max 16
_diffrn_reflns_limit_k_min -16
_diffrn_reflns_limit_l_max 18
_diffrn_reflns_limit_l_min -18
_diffrn_reflns_number 16967
_diffrn_reflns_theta_full 25.00
_diffrn_reflns_theta_max 28.23
_diffrn_reflns_theta_min 1.81
_exptl_absorpt_coefficient_mu 3.346
_exptl_absorpt_correction_T_max 0.8245
_exptl_absorpt_correction_T_min 0.4335
_exptl_absorpt_correction_type multi-scan
_exptl_absorpt_process_details sadabs
_exptl_crystal_colour colorless
_exptl_crystal_density_diffrn 1.641
_exptl_crystal_density_method 'not measured'
_exptl_crystal_description plate
_exptl_crystal_F_000 964
_exptl_crystal_size_max 0.30
_exptl_crystal_size_mid 0.20
_exptl_crystal_size_min 0.06
_refine_diff_density_max 2.021
_refine_diff_density_min -1.306
_refine_diff_density_rms 0.108
_refine_ls_extinction_method none
_refine_ls_goodness_of_fit_ref 1.067
_refine_ls_hydrogen_treatment constr
_refine_ls_matrix_type full
_refine_ls_number_parameters 487
_refine_ls_number_reflns 8763
_refine_ls_number_restraints 0
_refine_ls_restrained_S_all 1.067
_refine_ls_R_factor_all 0.0275
_refine_ls_R_factor_gt 0.0259
_refine_ls_shift/su_max 0.006
_refine_ls_shift/su_mean 0.000
_refine_ls_structure_factor_coef Fsqd
_refine_ls_weighting_details 'calc w=1/[\s^2^(Fo^2^)+(0.0310P)^2^+3.0000P] where P=(Fo^2^+2Fc^2^)/3'
_refine_ls_weighting_scheme calc
_refine_ls_wR_factor_gt 0.0647
_refine_ls_wR_factor_ref 0.0654
_reflns_number_gt 8328
_reflns_number_total 8763
_reflns_threshold_expression >2sigma(I)
_cod_data_source_file om900804j_si_002.cif
_cod_data_source_block 4b
_cod_depositor_comments
;
The following automatic conversions were performed:

'_symmetry_cell_setting' value 'Triclinic' changed to 'triclinic'
according to /home/saulius/struct/CIF-dictionaries/cif_core.dic
dictionary named 'cif_core.dic' version 2.4.2 from 2011-04-26.

Automatic conversion script
Id: cif_fix_values 1715 2011-07-08 13:25:40Z adriana 
;
_cod_original_sg_symbol_H-M P-1
_cod_database_code 4070440

loop_
_symmetry_equiv_pos_as_xyz
'x, y, z'
'-x, -y, -z'

loop_
_atom_site_label
_atom_site_type_symbol
_atom_site_fract_x
_atom_site_fract_y
_atom_site_fract_z
_atom_site_U_iso_or_equiv
_atom_site_adp_type
_atom_site_occupancy
_atom_site_symmetry_multiplicity
_atom_site_calc_flag
_atom_site_refinement_flags
Re1 Re 0.577099(9) 0.621512(9) 0.755525(7) 0.01293(4) Uani 1 1 d .
P1 P 0.78366(6) 0.64500(6) 0.81277(5) 0.01383(14) Uani 1 1 d .
P2 P 0.36478(6) 0.59148(6) 0.70851(5) 0.01360(14) Uani 1 1 d .
Cl1 Cl 0.3672(2) 0.1045(2) 0.7605(3) 0.1722(15) Uani 1 1 d .
Cl2 Cl 0.53519(15) 0.02570(12) 0.85887(12) 0.0753(4) Uani 1 1 d .
F1 F 0.63986(19) 1.01458(18) 0.64684(17) 0.0362(5) Uani 1 1 d .
F2 F 0.83514(18) 1.05293(18) 0.70679(17) 0.0365(5) Uani 1 1 d .
F3 F 0.7396(3) 0.9281(2) 0.56829(17) 0.0498(7) Uani 1 1 d .
O1 O 0.4810(2) 0.4177(2) 0.87218(17) 0.0271(5) Uani 1 1 d .
O2 O 0.5802(2) 0.4735(2) 0.57062(16) 0.0288(5) Uani 1 1 d .
O3 O 0.6165(2) 0.8223(2) 0.92010(17) 0.0322(6) Uani 1 1 d .
O4 O 0.6823(2) 0.87016(19) 0.71225(15) 0.0206(4) Uani 1 1 d .
C1 C 0.5151(3) 0.4906(3) 0.8276(2) 0.0169(6) Uani 1 1 d .
C2 C 0.5742(3) 0.5226(3) 0.6392(2) 0.0185(6) Uani 1 1 d .
C3 C 0.5994(3) 0.7464(3) 0.8614(2) 0.0201(6) Uani 1 1 d .
C4 C 0.6428(3) 0.7604(3) 0.6796(2) 0.0182(6) Uani 1 1 d .
H4A H 0.6430 0.7393 0.6150 0.022 Uiso 1 1 calc R
B1 B 0.7261(3) 0.9703(3) 0.6537(3) 0.0231(7) Uani 1 1 d .
C6 C 0.4450(6) 0.1081(6) 0.8679(4) 0.086(2) Uani 1 1 d .
H6A H 0.3862 0.0744 0.9093 0.103 Uiso 1 1 calc R
H6B H 0.4991 0.1915 0.8969 0.103 Uiso 1 1 calc R
C11 C 0.8487(3) 0.7235(3) 0.9341(2) 0.0162(6) Uani 1 1 d .
C12 C 0.9644(3) 0.8175(3) 0.9628(2) 0.0204(6) Uani 1 1 d .
H12A H 1.0142 0.8449 0.9177 0.024 Uiso 1 1 calc R
C13 C 1.0074(3) 0.8711(3) 1.0565(2) 0.0222(6) Uani 1 1 d .
H13A H 1.0860 0.9356 1.0751 0.027 Uiso 1 1 calc R
C14 C 0.9369(3) 0.8314(3) 1.1232(2) 0.0236(7) Uani 1 1 d .
H14A H 0.9671 0.8684 1.1874 0.028 Uiso 1 1 calc R
C15 C 0.8222(3) 0.7376(3) 1.0962(2) 0.0252(7) Uani 1 1 d .
H15A H 0.7735 0.7099 1.1420 0.030 Uiso 1 1 calc R
C16 C 0.7784(3) 0.6842(3) 1.0026(2) 0.0218(6) Uani 1 1 d .
H16A H 0.6996 0.6200 0.9845 0.026 Uiso 1 1 calc R
C21 C 0.8042(3) 0.5083(3) 0.8183(2) 0.0167(6) Uani 1 1 d .
C22 C 0.7153(3) 0.3977(3) 0.7730(2) 0.0194(6) Uani 1 1 d .
H22A H 0.6393 0.3910 0.7399 0.023 Uiso 1 1 calc R
C23 C 0.7365(3) 0.2964(3) 0.7757(2) 0.0215(6) Uani 1 1 d .
H23A H 0.6751 0.2211 0.7448 0.026 Uiso 1 1 calc R
C24 C 0.8470(3) 0.3056(3) 0.8235(2) 0.0246(7) Uani 1 1 d .
H24A H 0.8614 0.2365 0.8250 0.030 Uiso 1 1 calc R
C25 C 0.9366(3) 0.4146(3) 0.8691(2) 0.0249(7) Uani 1 1 d .
H25A H 1.0123 0.4204 0.9019 0.030 Uiso 1 1 calc R
C26 C 0.9158(3) 0.5164(3) 0.8670(2) 0.0216(6) Uani 1 1 d .
H26A H 0.9773 0.5913 0.8986 0.026 Uiso 1 1 calc R
C31 C 0.8954(2) 0.7223(3) 0.7428(2) 0.0157(5) Uani 1 1 d .
C32 C 0.9356(3) 0.6588(3) 0.6817(2) 0.0212(6) Uani 1 1 d .
H32A H 0.9080 0.5756 0.6790 0.025 Uiso 1 1 calc R
C33 C 1.0158(3) 0.7166(3) 0.6248(2) 0.0260(7) Uani 1 1 d .
H33A H 1.0419 0.6725 0.5827 0.031 Uiso 1 1 calc R
C34 C 1.0575(3) 0.8374(3) 0.6291(2) 0.0271(7) Uani 1 1 d .
H34A H 1.1138 0.8768 0.5912 0.033 Uiso 1 1 calc R
C35 C 1.0175(3) 0.9012(3) 0.6885(2) 0.0251(7) Uani 1 1 d .
H35A H 1.0461 0.9845 0.6913 0.030 Uiso 1 1 calc R
C36 C 0.9352(3) 0.8440(3) 0.7446(2) 0.0207(6) Uani 1 1 d .
H36A H 0.9062 0.8880 0.7841 0.025 Uiso 1 1 calc R
C41 C 0.3105(2) 0.6510(3) 0.8042(2) 0.0157(5) Uani 1 1 d .
C42 C 0.3162(3) 0.6108(3) 0.8901(2) 0.0217(6) Uani 1 1 d .
H42A H 0.3468 0.5526 0.8973 0.026 Uiso 1 1 calc R
C43 C 0.2780(3) 0.6545(3) 0.9645(2) 0.0245(7) Uani 1 1 d .
H43A H 0.2811 0.6253 1.0221 0.029 Uiso 1 1 calc R
C44 C 0.2350(3) 0.7413(3) 0.9553(2) 0.0244(7) Uani 1 1 d .
H44A H 0.2106 0.7731 1.0068 0.029 Uiso 1 1 calc R
C45 C 0.2282(3) 0.7805(3) 0.8705(2) 0.0264(7) Uani 1 1 d .
H45A H 0.1977 0.8389 0.8636 0.032 Uiso 1 1 calc R
C46 C 0.2652(3) 0.7358(3) 0.7952(2) 0.0216(6) Uani 1 1 d .
H46A H 0.2596 0.7635 0.7371 0.026 Uiso 1 1 calc R
C51 C 0.2513(3) 0.4373(3) 0.6766(2) 0.0165(6) Uani 1 1 d .
C52 C 0.2767(3) 0.3518(3) 0.6266(3) 0.0274(7) Uani 1 1 d .
H52A H 0.3566 0.3722 0.6140 0.033 Uiso 1 1 calc R
C53 C 0.1874(3) 0.2374(3) 0.5947(3) 0.0316(8) Uani 1 1 d .
H53A H 0.2060 0.1804 0.5599 0.038 Uiso 1 1 calc R
C54 C 0.0709(3) 0.2060(3) 0.6136(2) 0.0241(7) Uani 1 1 d .
H54A H 0.0094 0.1275 0.5920 0.029 Uiso 1 1 calc R
C55 C 0.0448(3) 0.2899(3) 0.6641(2) 0.0214(6) Uani 1 1 d .
H55A H -0.0347 0.2685 0.6777 0.026 Uiso 1 1 calc R
C56 C 0.1338(3) 0.4050(3) 0.6952(2) 0.0197(6) Uani 1 1 d .
H56A H 0.1145 0.4621 0.7292 0.024 Uiso 1 1 calc R
C61 C 0.3262(3) 0.6582(3) 0.6102(2) 0.0157(5) Uani 1 1 d .
C62 C 0.3914(3) 0.7797(3) 0.6140(2) 0.0194(6) Uani 1 1 d .
H62A H 0.4566 0.8249 0.6656 0.023 Uiso 1 1 calc R
C63 C 0.3617(3) 0.8356(3) 0.5427(2) 0.0237(7) Uani 1 1 d .
H63A H 0.4065 0.9185 0.5456 0.028 Uiso 1 1 calc R
C64 C 0.2663(3) 0.7694(3) 0.4675(2) 0.0227(6) Uani 1 1 d .
H64A H 0.2451 0.8070 0.4189 0.027 Uiso 1 1 calc R
C65 C 0.2022(3) 0.6488(3) 0.4633(2) 0.0221(6) Uani 1 1 d .
H65A H 0.1372 0.6039 0.4115 0.027 Uiso 1 1 calc R
C66 C 0.2314(3) 0.5921(3) 0.5336(2) 0.0184(6) Uani 1 1 d .
H66A H 0.1871 0.5090 0.5296 0.022 Uiso 1 1 calc R

loop_
_atom_site_aniso_label
_atom_site_aniso_U_11
_atom_site_aniso_U_22
_atom_site_aniso_U_33
_atom_site_aniso_U_23
_atom_site_aniso_U_13
_atom_site_aniso_U_12
Re1 0.01144(6) 0.01398(6) 0.01418(6) 0.00413(4) 0.00305(4) 0.00560(4)
P1 0.0123(3) 0.0144(3) 0.0149(3) 0.0033(3) 0.0024(3) 0.0056(3)
P2 0.0121(3) 0.0150(3) 0.0148(3) 0.0046(3) 0.0038(3) 0.0059(3)
Cl1 0.1046(17) 0.129(2) 0.234(3) -0.070(2) -0.086(2) 0.0615(16)
Cl2 0.0789(10) 0.0418(7) 0.0824(10) 0.0042(6) 0.0038(8) 0.0077(7)
F1 0.0245(10) 0.0244(10) 0.0612(15) 0.0192(10) 0.0058(10) 0.0099(9)
F2 0.0210(10) 0.0234(10) 0.0530(14) 0.0132(10) -0.0007(9) -0.0020(8)
F3 0.089(2) 0.0301(12) 0.0391(13) 0.0154(10) 0.0348(13) 0.0245(13)
O1 0.0267(12) 0.0250(12) 0.0334(13) 0.0148(10) 0.0101(10) 0.0110(10)
O2 0.0297(13) 0.0391(14) 0.0208(12) -0.0007(10) 0.0041(10) 0.0195(11)
O3 0.0355(14) 0.0296(13) 0.0291(13) -0.0063(11) 0.0025(11) 0.0154(11)
O4 0.0211(11) 0.0160(10) 0.0234(11) 0.0054(8) 0.0043(9) 0.0062(9)
C1 0.0144(13) 0.0170(14) 0.0186(14) 0.0011(11) 0.0025(11) 0.0068(11)
C2 0.0157(14) 0.0201(15) 0.0210(15) 0.0053(12) 0.0025(11) 0.0089(12)
C3 0.0156(14) 0.0228(16) 0.0228(15) 0.0053(12) 0.0044(12) 0.0084(12)
C4 0.0150(14) 0.0192(15) 0.0200(14) 0.0047(11) 0.0035(11) 0.0064(11)
B1 0.0224(17) 0.0144(16) 0.0305(19) 0.0075(14) 0.0063(14) 0.0046(14)
C6 0.077(4) 0.074(4) 0.075(4) -0.031(3) 0.024(3) 0.007(3)
C11 0.0164(14) 0.0189(14) 0.0159(13) 0.0045(11) 0.0026(11) 0.0098(12)
C12 0.0188(14) 0.0216(15) 0.0216(15) 0.0040(12) 0.0041(12) 0.0093(12)
C13 0.0191(15) 0.0195(15) 0.0238(16) -0.0005(12) 0.0004(12) 0.0062(12)
C14 0.0292(17) 0.0262(16) 0.0174(15) 0.0014(12) -0.0007(12) 0.0157(14)
C15 0.0267(17) 0.0317(18) 0.0173(15) 0.0075(13) 0.0054(13) 0.0113(14)
C16 0.0182(14) 0.0229(16) 0.0205(15) 0.0066(12) 0.0029(12) 0.0044(12)
C21 0.0189(14) 0.0182(14) 0.0166(14) 0.0053(11) 0.0052(11) 0.0103(12)
C22 0.0218(15) 0.0211(15) 0.0168(14) 0.0046(11) 0.0053(11) 0.0097(12)
C23 0.0314(17) 0.0181(15) 0.0191(14) 0.0037(12) 0.0116(13) 0.0122(13)
C24 0.0376(19) 0.0262(17) 0.0240(16) 0.0127(13) 0.0156(14) 0.0225(15)
C25 0.0280(17) 0.0341(18) 0.0245(16) 0.0119(14) 0.0101(13) 0.0219(15)
C26 0.0198(15) 0.0239(16) 0.0246(15) 0.0080(13) 0.0052(12) 0.0116(13)
C31 0.0112(13) 0.0194(14) 0.0159(13) 0.0047(11) 0.0019(10) 0.0058(11)
C32 0.0228(15) 0.0215(15) 0.0199(15) 0.0021(12) 0.0051(12) 0.0099(13)
C33 0.0275(17) 0.0348(19) 0.0196(15) 0.0041(13) 0.0099(13) 0.0154(15)
C34 0.0221(16) 0.0374(19) 0.0233(16) 0.0124(14) 0.0099(13) 0.0107(14)
C35 0.0251(16) 0.0236(16) 0.0284(17) 0.0117(13) 0.0090(13) 0.0095(13)
C36 0.0203(15) 0.0224(15) 0.0215(15) 0.0056(12) 0.0062(12) 0.0100(13)
C41 0.0111(13) 0.0174(14) 0.0156(13) 0.0015(11) 0.0028(10) 0.0034(11)
C42 0.0230(15) 0.0257(16) 0.0214(15) 0.0066(12) 0.0062(12) 0.0140(13)
C43 0.0236(16) 0.0340(18) 0.0176(15) 0.0071(13) 0.0070(12) 0.0124(14)
C44 0.0226(16) 0.0282(17) 0.0228(16) 0.0000(13) 0.0101(13) 0.0104(13)
C45 0.0282(17) 0.0282(17) 0.0320(18) 0.0083(14) 0.0135(14) 0.0180(15)
C46 0.0209(15) 0.0255(16) 0.0229(15) 0.0093(12) 0.0077(12) 0.0120(13)
C51 0.0152(13) 0.0155(14) 0.0173(14) 0.0044(11) 0.0018(11) 0.0051(11)
C52 0.0204(16) 0.0219(16) 0.0373(19) -0.0002(14) 0.0103(14) 0.0063(13)
C53 0.0292(18) 0.0191(16) 0.043(2) -0.0028(14) 0.0091(15) 0.0078(14)
C54 0.0249(16) 0.0162(15) 0.0225(15) 0.0046(12) -0.0007(12) 0.0013(12)
C55 0.0158(14) 0.0241(16) 0.0206(15) 0.0082(12) 0.0028(11) 0.0038(12)
C56 0.0184(14) 0.0209(15) 0.0206(15) 0.0067(12) 0.0057(12) 0.0079(12)
C61 0.0152(13) 0.0218(15) 0.0143(13) 0.0060(11) 0.0056(11) 0.0104(12)
C62 0.0156(14) 0.0211(15) 0.0217(15) 0.0076(12) 0.0030(11) 0.0073(12)
C63 0.0213(15) 0.0220(16) 0.0297(17) 0.0120(13) 0.0073(13) 0.0085(13)
C64 0.0299(17) 0.0264(16) 0.0187(15) 0.0113(12) 0.0082(12) 0.0160(14)
C65 0.0276(16) 0.0259(16) 0.0137(14) 0.0017(12) 0.0009(12) 0.0135(14)
C66 0.0225(15) 0.0182(14) 0.0164(14) 0.0033(11) 0.0050(11) 0.0100(12)

loop_
_atom_type_symbol
_atom_type_description
_atom_type_scat_dispersion_real
_atom_type_scat_dispersion_imag
_atom_type_scat_source
C C 0.0033 0.0016 'International Tables Vol C Tables 4.2.6.8 and 6.1.1.4'
H H 0.0000 0.0000 'International Tables Vol C Tables 4.2.6.8 and 6.1.1.4'
O O 0.0106 0.0060 'International Tables Vol C Tables 4.2.6.8 and 6.1.1.4'
P P 0.1023 0.0942 'International Tables Vol C Tables 4.2.6.8 and 6.1.1.4'
Re Re -1.0185 7.2310 'International Tables Vol C Tables 4.2.6.8 and 6.1.1.4'
Cl Cl 0.1484 0.1585 'International Tables Vol C Tables 4.2.6.8 and 6.1.1.4'
F F 0.0171 0.0103 'International Tables Vol C Tables 4.2.6.8 and 6.1.1.4'
B B 0.0013 0.0007 'International Tables Vol C Tables 4.2.6.8 and 6.1.1.4'

loop_
_geom_angle_atom_site_label_1
_geom_angle_atom_site_label_2
_geom_angle_atom_site_label_3
_geom_angle
C2 Re1 C1 96.53(12)
C2 Re1 C3 169.06(12)
C1 Re1 C3 94.08(12)
C2 Re1 C4 83.64(12)
C1 Re1 C4 179.84(12)
C3 Re1 C4 85.75(13)
C2 Re1 P1 88.44(9)
C1 Re1 P1 89.10(8)
C3 Re1 P1 89.07(9)
C4 Re1 P1 90.90(8)
C2 Re1 P2 93.86(9)
C1 Re1 P2 86.98(8)
C3 Re1 P2 89.34(9)
C4 Re1 P2 93.02(8)
P1 Re1 P2 175.65(2)
C11 P1 C31 105.74(14)
C11 P1 C21 101.32(13)
C31 P1 C21 102.49(13)
C11 P1 Re1 114.40(10)
C31 P1 Re1 114.75(9)
C21 P1 Re1 116.46(10)
C51 P2 C61 102.77(13)
C51 P2 C41 102.68(13)
C61 P2 C41 102.94(13)
C51 P2 Re1 115.94(10)
C61 P2 Re1 118.51(9)
C41 P2 Re1 112.04(9)
C4 O4 B1 124.6(3)
O1 C1 Re1 177.6(3)
O2 C2 Re1 174.4(3)
O3 C3 Re1 176.5(3)
O4 C4 Re1 125.8(2)
F3 B1 F1 112.4(3)
F3 B1 F2 111.9(3)
F1 B1 F2 110.7(3)
F3 B1 O4 110.7(3)
F1 B1 O4 105.8(3)
F2 B1 O4 104.8(3)
Cl1 C6 Cl2 111.5(3)
C12 C11 C16 118.2(3)
C12 C11 P1 124.3(2)
C16 C11 P1 117.5(2)
C13 C12 C11 120.6(3)
C14 C13 C12 120.5(3)
C13 C14 C15 119.9(3)
C16 C15 C14 119.9(3)
C15 C16 C11 121.0(3)
C22 C21 C26 118.9(3)
C22 C21 P1 122.4(2)
C26 C21 P1 118.6(2)
C21 C22 C23 120.7(3)
C24 C23 C22 119.9(3)
C23 C24 C25 120.4(3)
C24 C25 C26 120.0(3)
C25 C26 C21 120.1(3)
C32 C31 C36 119.0(3)
C32 C31 P1 120.2(2)
C36 C31 P1 120.7(2)
C33 C32 C31 120.4(3)
C34 C33 C32 120.3(3)
C33 C34 C35 119.9(3)
C34 C35 C36 120.3(3)
C35 C36 C31 120.1(3)
C46 C41 C42 118.5(3)
C46 C41 P2 122.5(2)
C42 C41 P2 119.0(2)
C43 C42 C41 120.9(3)
C42 C43 C44 120.1(3)
C45 C44 C43 119.2(3)
C44 C45 C46 120.8(3)
C41 C46 C45 120.4(3)
C52 C51 C56 118.5(3)
C52 C51 P2 120.9(2)
C56 C51 P2 120.4(2)
C53 C52 C51 121.0(3)
C52 C53 C54 120.1(3)
C55 C54 C53 119.4(3)
C54 C55 C56 120.7(3)
C55 C56 C51 120.3(3)
C62 C61 C66 119.4(3)
C62 C61 P2 118.4(2)
C66 C61 P2 122.1(2)
C61 C62 C63 120.6(3)
C64 C63 C62 119.6(3)
C65 C64 C63 119.9(3)
C64 C65 C66 121.0(3)
C65 C66 C61 119.5(3)

loop_
_geom_bond_atom_site_label_1
_geom_bond_atom_site_label_2
_geom_bond_distance
Re1 C2 1.977(3)
Re1 C1 1.981(3)
Re1 C3 1.983(3)
Re1 C4 2.096(3)
Re1 P1 2.4255(8)
Re1 P2 2.4431(8)
P1 C11 1.828(3)
P1 C31 1.829(3)
P1 C21 1.831(3)
P2 C51 1.827(3)
P2 C61 1.828(3)
P2 C41 1.833(3)
Cl1 C6 1.700(8)
Cl2 C6 1.788(7)
F1 B1 1.367(4)
F2 B1 1.370(4)
F3 B1 1.356(4)
O1 C1 1.146(4)
O2 C2 1.144(4)
O3 C3 1.139(4)
O4 C4 1.270(4)
O4 B1 1.544(4)
C11 C12 1.395(4)
C11 C16 1.400(4)
C12 C13 1.385(4)
C13 C14 1.380(5)
C14 C15 1.385(5)
C15 C16 1.384(4)
C21 C22 1.390(4)
C21 C26 1.403(4)
C22 C23 1.392(4)
C23 C24 1.381(5)
C24 C25 1.381(5)
C25 C26 1.395(4)
C31 C32 1.393(4)
C31 C36 1.395(4)
C32 C33 1.392(4)
C33 C34 1.377(5)
C34 C35 1.381(5)
C35 C36 1.394(4)
C41 C46 1.386(4)
C41 C42 1.397(4)
C42 C43 1.380(4)
C43 C44 1.391(5)
C44 C45 1.377(5)
C45 C46 1.388(5)
C51 C52 1.390(4)
C51 C56 1.394(4)
C52 C53 1.385(5)
C53 C54 1.385(5)
C54 C55 1.382(5)
C55 C56 1.388(4)
C61 C62 1.393(4)
C61 C66 1.396(4)
C62 C63 1.395(4)
C63 C64 1.387(5)
C64 C65 1.381(5)
C65 C66 1.389(4)
